data_4077808
loop_
_publ_author_name
'Becker, Thomas M.'
'Alexander, John J.'
'Krause Bauer, Jeanette A.'
'Nauss, Jeffrey L.'
'Wireko, Fred C.'

_publ_section_title
;
 CNR and CO Insertion Reactions of 2,6-Xylyl Isocyanide
 withp-Chlorobenzylpentacarbonylmanganese
;
_journal_issue 26
_journal_name_full Organometallics
_journal_page_first 5594
_journal_paper_doi 10.1021/om9903644
_journal_volume 18
_journal_year 1999
_chemical_compound_source 'see text'
_chemical_formula_sum 'C41 H30 Cl2 Mn2 N2 O10'
_chemical_formula_weight 891.45
_chemical_name_systematic
; 
tetracarbonyl-{1-[\m-O,O'-(2,6-diphenylmethyl)carbamato]-2-(p-chlorophenyl)}
vinylmanganese tetracarbonyl-[1-(2,6-dimethyliminum)-2-(p-chlorobenzyl)]ethyl
manganese 
 
;
_space_group_IT_number 2
_symmetry_cell_setting triclinic
_symmetry_space_group_name_Hall '-P 1'
_symmetry_space_group_name_H-M 'P -1'
_atom_sites_solution_hydrogens mixed
_atom_sites_solution_primary direct
_atom_sites_solution_secondary difmap
_audit_creation_method 'SHELXTL v5.03'
_cell_angle_alpha 97.18(3)
_cell_angle_beta 105.32(3)
_cell_angle_gamma 98.40(3)
_cell_formula_units_Z 2
_cell_length_a 11.841(2)
_cell_length_b 12.160(2)
_cell_length_c 15.940(3)
_cell_measurement_reflns_used 25
_cell_measurement_temperature 296(2)
_cell_measurement_theta_max 30
_cell_measurement_theta_min 5
_cell_volume 2157.4(8)
_computing_cell_refinement XSCANS
_computing_data_collection 'XSCANS (Siemens)'
_computing_data_reduction XSCANS
_computing_molecular_graphics 'SHELXTL v5.03'
_computing_publication_material 'SHELXTL v5.03'
_computing_structure_refinement 'SHELXTL v5.03'
_computing_structure_solution 'SHELXTL v5.03 (Siemens, 1994)'
_diffrn_ambient_temperature 296(2)
_diffrn_measurement_device_type 'Siemens P4'
_diffrn_measurement_method \q--2\q
_diffrn_radiation_monochromator graphite
_diffrn_radiation_source 'sealed tube'
_diffrn_radiation_type CuK\a
_diffrn_radiation_wavelength 1.54184
_diffrn_reflns_av_R_equivalents 0.0165
_diffrn_reflns_av_sigmaI/netI 0.1163
_diffrn_reflns_limit_h_max 12
_diffrn_reflns_limit_h_min 0
_diffrn_reflns_limit_k_max 13
_diffrn_reflns_limit_k_min -13
_diffrn_reflns_limit_l_max 16
_diffrn_reflns_limit_l_min -17
_diffrn_reflns_number 6421
_diffrn_reflns_theta_max 60.00
_diffrn_reflns_theta_min 2.00
_diffrn_standards_interval_count 97
_diffrn_standards_number 3
_exptl_absorpt_coefficient_mu 6.375
_exptl_absorpt_correction_type none
_exptl_crystal_colour colorless
_exptl_crystal_density_diffrn 1.372
_exptl_crystal_density_meas ?
_exptl_crystal_description 'rectangular block'
_exptl_crystal_F_000 908
_exptl_crystal_size_max 0.25
_exptl_crystal_size_mid 0.20
_exptl_crystal_size_min 0.15
_refine_diff_density_max 0.314
_refine_diff_density_min -0.250
_refine_diff_density_rms 0.059
_refine_ls_extinction_coef 0.00042(11)
_refine_ls_extinction_expression Fc^*^=kFc[1+0.001xFc^2^\l^3^/sin(2\q)]^-1/4^
_refine_ls_extinction_method SHELXL
_refine_ls_goodness_of_fit_ref 0.961
_refine_ls_hydrogen_treatment 'see refine_special_details'
_refine_ls_matrix_type full
_refine_ls_number_parameters 518
_refine_ls_number_reflns 5881
_refine_ls_number_restraints 0
_refine_ls_restrained_S_all 0.961
_refine_ls_R_factor_all 0.1226
_refine_ls_R_factor_gt 0.0656
_refine_ls_shift/su_max 0.000
_refine_ls_shift/su_mean 0.000
_refine_ls_structure_factor_coef Fsqd
_refine_ls_weighting_details 'calc w=1/[\s^2^(Fo^2^)+(0.0567P)^2^+0.0000P] where P=(Fo^2^+2Fc^2^)/3'
_refine_ls_weighting_scheme calc
_refine_ls_wR_factor_all 0.1619
_refine_ls_wR_factor_ref 0.1376
_reflns_number_gt 3278
_reflns_number_total 5881
_reflns_threshold_expression >2sigma(I)
_cod_data_source_file om9903644.cif
_cod_data_source_block 12
_cod_depositor_comments
;
The following automatic conversions were performed:

'_symmetry_cell_setting' value 'Triclinic' changed to 'triclinic'
according to /home/saulius/struct/CIF-dictionaries/cif_core.dic
dictionary named 'cif_core.dic' version 2.4.2 from 2011-04-26.

Automatic conversion script
Id: cif_fix_values 1715 2011-07-08 13:25:40Z adriana 

The following automatic conversions were performed:

'_exptl_crystal_density_meas' value 'not measured' was changed to '?'
- the value is perceived as not measured.

Automatic conversion script
Id: cif_fix_values 3008 2015-01-20 13:52:24Z robertas 
;
_cod_original_cell_volume 2157.4(7)
_cod_database_code 4077808

loop_
_symmetry_equiv_pos_as_xyz
'x, y, z'
'-x, -y, -z'

loop_
_atom_site_aniso_label
_atom_site_aniso_U_11
_atom_site_aniso_U_22
_atom_site_aniso_U_33
_atom_site_aniso_U_23
_atom_site_aniso_U_13
_atom_site_aniso_U_12
Mn1 0.0658(9) 0.0570(7) 0.0470(7) 0.0113(5) 0.0257(6) 0.0243(6)
Mn2 0.0585(8) 0.0389(6) 0.0510(7) 0.0086(5) 0.0221(6) 0.0164(5)
Cl1 0.120(2) 0.098(2) 0.0723(14) 0.0500(12) 0.0489(13) 0.0484(14)
Cl2 0.114(2) 0.110(2) 0.0711(15) 0.0352(13) -0.0036(14) 0.0076(15)
O1 0.058(4) 0.143(6) 0.120(6) 0.030(4) 0.035(4) 0.017(4)
O2 0.204(8) 0.088(5) 0.100(5) -0.007(4) 0.054(5) 0.074(5)
O3 0.143(6) 0.132(5) 0.090(5) 0.055(4) 0.071(5) 0.053(4)
O4 0.079(5) 0.114(5) 0.113(5) 0.034(4) 0.007(4) 0.002(4)
O5 0.061(4) 0.111(5) 0.116(5) 0.013(4) 0.038(4) 0.001(4)
O6 0.209(8) 0.076(4) 0.099(5) 0.049(4) 0.070(5) 0.073(5)
O7 0.058(4) 0.174(7) 0.154(7) 0.035(5) 0.034(5) 0.017(5)
O8 0.138(6) 0.062(3) 0.078(4) -0.011(3) 0.045(4) 0.014(3)
O12 0.065(3) 0.042(2) 0.043(3) 0.007(2) 0.020(2) 0.019(2)
O13 0.065(3) 0.044(2) 0.041(3) 0.014(2) 0.024(2) 0.016(2)
N10 0.048(3) 0.040(3) 0.035(3) 0.007(2) 0.013(3) 0.010(3)
N30 0.058(4) 0.051(4) 0.049(4) 0.013(3) 0.024(3) 0.021(3)
C1 0.055(6) 0.085(6) 0.082(6) 0.023(5) 0.038(5) 0.031(5)
C2 0.100(7) 0.075(6) 0.061(5) 0.010(4) 0.031(5) 0.040(5)
C3 0.081(6) 0.087(6) 0.067(6) 0.028(5) 0.036(5) 0.043(5)
C4 0.090(7) 0.060(5) 0.072(6) 0.007(4) 0.030(6) 0.014(5)
C5 0.067(6) 0.053(4) 0.064(5) 0.008(4) 0.028(5) 0.007(4)
C6 0.120(7) 0.044(4) 0.071(5) 0.020(4) 0.044(5) 0.037(5)
C7 0.058(6) 0.074(5) 0.077(6) 0.010(4) 0.021(5) 0.022(5)
C8 0.079(6) 0.039(4) 0.081(6) 0.006(4) 0.034(5) 0.005(4)
C9 0.050(4) 0.046(4) 0.036(4) 0.007(3) 0.015(3) 0.017(3)
C11 0.041(4) 0.043(4) 0.043(4) 0.003(3) 0.008(3) 0.016(3)
C14 0.052(5) 0.052(4) 0.046(4) 0.014(3) 0.019(4) 0.015(3)
C15 0.048(4) 0.050(4) 0.036(4) 0.006(3) 0.012(3) 0.021(3)
C16 0.074(6) 0.055(4) 0.059(5) 0.018(4) 0.019(4) 0.022(4)
C17 0.092(6) 0.074(5) 0.045(5) 0.013(4) 0.012(4) 0.033(5)
C18 0.068(5) 0.047(4) 0.063(5) 0.028(4) 0.033(4) 0.020(4)
C19 0.057(5) 0.058(5) 0.072(5) 0.020(4) 0.026(4) 0.022(4)
C20 0.052(5) 0.051(4) 0.050(4) 0.011(3) 0.012(4) 0.015(4)
C21 0.042(4) 0.040(4) 0.036(4) 0.007(3) 0.007(3) 0.011(3)
C22 0.065(5) 0.046(4) 0.048(4) 0.007(3) 0.019(4) 0.016(4)
C23 0.086(7) 0.072(5) 0.079(6) 0.019(5) 0.042(5) 0.048(5)
C24 0.104(8) 0.059(5) 0.060(6) 0.007(4) 0.024(6) 0.029(5)
C25 0.084(6) 0.050(5) 0.058(5) 0.009(4) 0.009(5) 0.013(4)
C26 0.064(5) 0.042(4) 0.042(4) 0.011(3) 0.014(4) 0.015(4)
C27 0.058(5) 0.073(5) 0.067(5) 0.009(4) 0.010(4) -0.002(4)
C28 0.058(6) 0.072(5) 0.102(7) 0.012(5) 0.028(5) 0.015(4)
C29 0.040(4) 0.054(4) 0.048(4) 0.019(3) 0.019(3) 0.014(3)
C31 0.057(5) 0.055(4) 0.049(4) 0.014(4) 0.012(4) 0.030(4)
C32 0.070(6) 0.080(6) 0.055(5) 0.005(4) 0.006(4) 0.037(5)
C33 0.095(8) 0.132(9) 0.081(7) -0.003(6) 0.030(6) 0.062(7)
C34 0.127(10) 0.101(7) 0.060(6) -0.016(5) 0.014(6) 0.060(7)
C35 0.100(8) 0.069(5) 0.066(6) 0.002(4) -0.005(5) 0.037(5)
C36 0.072(6) 0.054(4) 0.046(4) 0.014(4) 0.009(4) 0.026(4)
C37 0.064(6) 0.066(5) 0.073(5) 0.015(4) 0.009(5) 0.009(4)
C38 0.072(7) 0.118(7) 0.100(7) 0.020(6) 0.029(6) 0.050(6)
C39 0.075(6) 0.051(4) 0.063(5) 0.019(4) 0.031(5) 0.020(4)
C40 0.070(5) 0.038(4) 0.051(4) 0.021(3) 0.021(4) 0.014(4)
C41 0.076(6) 0.058(4) 0.059(5) 0.015(4) 0.025(5) 0.023(4)
C42 0.099(7) 0.074(6) 0.051(5) 0.011(4) 0.017(5) 0.006(5)
C43 0.087(7) 0.069(5) 0.047(5) 0.024(4) 0.003(5) 0.014(5)
C44 0.077(6) 0.075(5) 0.071(6) 0.020(5) 0.026(5) 0.031(5)
C45 0.071(6) 0.073(5) 0.053(5) 0.007(4) 0.018(5) 0.029(5)

loop_
_atom_site_label
_atom_site_type_symbol
_atom_site_fract_x
_atom_site_fract_y
_atom_site_fract_z
_atom_site_U_iso_or_equiv
_atom_site_thermal_displace_type
_atom_site_occupancy
_atom_site_calc_flag
_atom_site_refinement_flags
Mn1 Mn 0.22714(10) 0.29697(9) 0.17513(7) 0.0532(4) Uani 1 d .
Mn2 Mn 0.23223(10) 0.47323(8) -0.11338(7) 0.0474(3) Uani 1 d .
Cl1 Cl 0.3416(2) -0.1812(2) 0.42418(13) 0.0866(7) Uani 1 d .
Cl2 Cl -0.2477(2) 0.2982(2) -0.60297(14) 0.1043(8) Uani 1 d .
O1 O -0.0291(5) 0.2260(6) 0.0692(4) 0.105(2) Uani 1 d .
O2 O 0.1972(7) 0.5147(5) 0.2640(4) 0.126(3) Uani 1 d .
O3 O 0.1649(6) 0.1925(5) 0.3171(4) 0.108(2) Uani 1 d .
O4 O 0.4888(6) 0.3473(5) 0.2593(5) 0.106(2) Uani 1 d .
O5 O 0.4888(5) 0.5246(5) -0.1028(4) 0.096(2) Uani 1 d .
O6 O 0.1779(7) 0.6712(5) -0.1929(4) 0.115(2) Uani 1 d .
O7 O -0.0237(6) 0.3867(6) -0.1281(5) 0.128(3) Uani 1 d .
O8 O 0.2658(6) 0.6190(4) 0.0610(4) 0.092(2) Uani 1 d .
O12 O 0.2456(4) 0.3678(3) 0.0695(3) 0.0485(11) Uani 1 d .
O13 O 0.2648(4) 0.3288(3) -0.0661(3) 0.0468(11) Uani 1 d .
N10 N 0.2676(4) 0.1930(4) 0.0183(3) 0.0404(12) Uani 1 d .
N30 N 0.2218(5) 0.2722(5) -0.2329(4) 0.0497(15) Uani 1 d .
H30 H 0.2107(56) 0.2432(51) -0.1840(41) 0.060 Uiso 1 d .
C1 C 0.0668(7) 0.2502(7) 0.1099(5) 0.068(2) Uani 1 d .
C2 C 0.2042(8) 0.4300(7) 0.2284(5) 0.075(2) Uani 1 d .
C3 C 0.1936(7) 0.2302(7) 0.2617(5) 0.071(2) Uani 1 d .
C4 C 0.3889(9) 0.3298(6) 0.2282(6) 0.073(2) Uani 1 d .
C5 C 0.3921(7) 0.5086(6) -0.1046(5) 0.060(2) Uani 1 d .
C6 C 0.2011(8) 0.5934(6) -0.1619(5) 0.072(2) Uani 1 d .
C7 C 0.0709(8) 0.4201(6) -0.1260(5) 0.069(2) Uani 1 d .
C8 C 0.2518(7) 0.5584(6) -0.0042(5) 0.065(2) Uani 1 d .
C9 C 0.2659(5) 0.1614(5) 0.1023(4) 0.043(2) Uani 1 d .
C11 C 0.2584(5) 0.3002(5) 0.0072(4) 0.042(2) Uani 1 d .
C14 C 0.2816(6) 0.0558(5) 0.1121(4) 0.048(2) Uani 1 d .
H14 H 0.2865(6) 0.0070(5) 0.0583(4) 0.058 Uiso 1 calc R
C15 C 0.2926(6) 0.0027(5) 0.1907(4) 0.043(2) Uani 1 d .
C16 C 0.3586(7) 0.0575(6) 0.2741(5) 0.061(2) Uani 1 d .
H16 H 0.3985(7) 0.1381(6) 0.2829(5) 0.073 Uiso 1 calc R
C17 C 0.3704(7) 0.0011(6) 0.3469(5) 0.070(2) Uani 1 d .
H17 H 0.4147(7) 0.0425(6) 0.4077(5) 0.084 Uiso 1 calc R
C18 C 0.3208(6) -0.1110(6) 0.3340(5) 0.054(2) Uani 1 d .
C19 C 0.2572(6) -0.1678(6) 0.2521(5) 0.059(2) Uani 1 d .
H19 H 0.2198(6) -0.2492(6) 0.2436(5) 0.071 Uiso 1 calc R
C20 C 0.2449(6) -0.1120(5) 0.1811(4) 0.051(2) Uani 1 d .
H20 H 0.2005(6) -0.1548(5) 0.1208(4) 0.061 Uiso 1 calc R
C21 C 0.2822(6) 0.1152(5) -0.0526(4) 0.040(2) Uani 1 d .
C22 C 0.3971(7) 0.1129(5) -0.0606(4) 0.052(2) Uani 1 d .
C23 C 0.4051(8) 0.0328(6) -0.1297(5) 0.071(2) Uani 1 d .
H23 H 0.4854(8) 0.0268(6) -0.1369(5) 0.086 Uiso 1 calc R
C24 C 0.3074(9) -0.0364(6) -0.1868(5) 0.073(2) Uani 1 d .
H24 H 0.3161(9) -0.0901(6) -0.2366(5) 0.088 Uiso 1 calc R
C25 C 0.1958(8) -0.0327(6) -0.1761(5) 0.066(2) Uani 1 d .
H25 H 0.1247(8) -0.0873(6) -0.2158(5) 0.080 Uiso 1 calc R
C26 C 0.1817(6) 0.0458(5) -0.1110(4) 0.049(2) Uani 1 d .
C27 C 0.0603(6) 0.0530(6) -0.1011(5) 0.069(2) Uani 1 d .
H27A H 0.0676(6) 0.1141(6) -0.0507(5) 0.104 Uiso 1 calc R
H27B H 0.0236(6) -0.0208(6) -0.0893(5) 0.104 Uiso 1 calc R
H27C H 0.0089(6) 0.0703(6) -0.1567(5) 0.104 Uiso 1 calc R
C28 C 0.5035(6) 0.1894(6) 0.0021(5) 0.076(2) Uani 1 d .
H28A H 0.5767(6) 0.1755(6) -0.0144(5) 0.114 Uiso 1 calc R
H28B H 0.5105(6) 0.1746(6) 0.0634(5) 0.114 Uiso 1 calc R
H28C H 0.4949(6) 0.2696(6) -0.0006(5) 0.114 Uiso 1 calc R
C29 C 0.2195(5) 0.3777(5) -0.2318(4) 0.044(2) Uani 1 d .
C31 C 0.2242(7) 0.1870(6) -0.3039(4) 0.052(2) Uani 1 d .
C32 C 0.3321(8) 0.1798(7) -0.3208(5) 0.069(2) Uani 1 d .
C33 C 0.3335(9) 0.0913(9) -0.3857(6) 0.099(3) Uani 1 d .
H33 H 0.4101(9) 0.0829(9) -0.3988(6) 0.119 Uiso 1 calc R
C34 C 0.2320(11) 0.0167(8) -0.4308(6) 0.097(3) Uani 1 d .
H34 H 0.2339(11) -0.0433(8) -0.4791(6) 0.116 Uiso 1 calc R
C35 C 0.1272(9) 0.0227(7) -0.4112(5) 0.083(3) Uani 1 d .
H35 H 0.0549(9) -0.0361(7) -0.4425(5) 0.099 Uiso 1 calc R
C36 C 0.1196(7) 0.1093(6) -0.3483(4) 0.057(2) Uani 1 d .
C37 C 0.0036(6) 0.1181(6) -0.3307(5) 0.070(2) Uani 1 d .
H37A H 0.0150(6) 0.1849(6) -0.2837(5) 0.105 Uiso 1 calc R
H37B H -0.0268(6) 0.0480(6) -0.3105(5) 0.105 Uiso 1 calc R
H37C H -0.0554(6) 0.1275(6) -0.3860(5) 0.105 Uiso 1 calc R
C38 C 0.4472(7) 0.2581(7) -0.2669(6) 0.092(3) Uani 1 d .
H38A H 0.5143(7) 0.2390(7) -0.2896(6) 0.138 Uiso 1 calc R
H38B H 0.4636(7) 0.2487(7) -0.2036(6) 0.138 Uiso 1 calc R
H38C H 0.4396(7) 0.3380(7) -0.2719(6) 0.138 Uiso 1 calc R
C39 C 0.2189(6) 0.4208(5) -0.3173(4) 0.059(2) Uani 1 d .
H39A H 0.2407(6) 0.5050(5) -0.3040(4) 0.071 Uiso 1 calc R
H39B H 0.2820(6) 0.3921(5) -0.3400(4) 0.071 Uiso 1 calc R
C40 C 0.1023(7) 0.3877(5) -0.3891(4) 0.051(2) Uani 1 d .
C41 C 0.0912(7) 0.3196(6) -0.4683(5) 0.062(2) Uani 1 d .
H41 H 0.1620(7) 0.2898(6) -0.4778(5) 0.074 Uiso 1 calc R
C42 C -0.0163(9) 0.2917(7) -0.5347(5) 0.076(2) Uani 1 d .
H42 H -0.0230(9) 0.2428(7) -0.5917(5) 0.092 Uiso 1 calc R
C43 C -0.1130(8) 0.3325(7) -0.5208(5) 0.069(2) Uani 1 d .
C44 C -0.1049(8) 0.3994(6) -0.4436(5) 0.071(2) Uani 1 d .
H44 H -0.1763(8) 0.4279(6) -0.4338(5) 0.085 Uiso 1 calc R
C45 C 0.0037(7) 0.4275(6) -0.3786(5) 0.064(2) Uani 1 d .
H45 H 0.0101(7) 0.4783(6) -0.3224(5) 0.077 Uiso 1 calc R

loop_
_atom_type_symbol
_atom_type_description
_atom_type_scat_dispersion_real
_atom_type_scat_dispersion_imag
_atom_type_scat_source
C C 0.0181 0.0091 'International Tables Vol C Tables 4.2.6.8 and 6.1.1.4'
H H 0.0000 0.0000 'International Tables Vol C Tables 4.2.6.8 and 6.1.1.4'
N N 0.0311 0.0180 'International Tables Vol C Tables 4.2.6.8 and 6.1.1.4'
O O 0.0492 0.0322 'International Tables Vol C Tables 4.2.6.8 and 6.1.1.4'
Cl Cl 0.3639 0.7018 'International Tables Vol C Tables 4.2.6.8 and 6.1.1.4'
Mn Mn -0.5299 2.8052 'International Tables Vol C Tables 4.2.6.8 and 6.1.1.4'

loop_
_geom_angle_atom_site_label_1
_geom_angle_atom_site_label_2
_geom_angle_atom_site_label_3
_geom_angle
_geom_angle_publ_flag
C3 Mn1 C2 89.6(3) y
C3 Mn1 C4 94.5(4) y
C2 Mn1 C4 93.0(4) y
C3 Mn1 C1 88.3(3) y
C2 Mn1 C1 94.0(4) y
C4 Mn1 C1 172.4(3) y
C3 Mn1 O12 173.6(3) y
C2 Mn1 O12 90.5(3) y
C4 Mn1 O12 91.8(3) y
C1 Mn1 O12 85.3(3) y
C3 Mn1 C9 99.5(3) y
C2 Mn1 C9 170.7(3) y
C4 Mn1 C9 84.1(3) y
C1 Mn1 C9 88.5(3) y
O12 Mn1 C9 80.7(2) y
C6 Mn2 C5 92.5(4) y
C6 Mn2 C8 88.5(3) y
C5 Mn2 C8 92.8(3) y
C6 Mn2 C7 92.5(4) y
C5 Mn2 C7 173.5(3) y
C8 Mn2 C7 91.6(3) y
C6 Mn2 O13 176.1(3) y
C5 Mn2 O13 87.9(3) y
C8 Mn2 O13 95.4(2) y
C7 Mn2 O13 86.9(3) y
C6 Mn2 C29 93.1(3) y
C5 Mn2 C29 84.6(3) y
C8 Mn2 C29 177.0(3) y
C7 Mn2 C29 90.9(3) y
O13 Mn2 C29 83.1(2) y
C11 O12 Mn1 114.5(4) y
C11 O13 Mn2 129.1(4) y
C11 N10 C9 118.3(5) y
C11 N10 C21 119.5(5) y
C9 N10 C21 122.2(5) y
C29 N30 C31 129.6(6) y
O1 C1 Mn1 177.2(8) y
O2 C2 Mn1 175.8(8) y
O3 C3 Mn1 174.5(7) y
O4 C4 Mn1 178.0(8) y
O5 C5 Mn2 175.9(7) y
O6 C6 Mn2 178.1(8) y
O7 C7 Mn2 175.4(8) y
O8 C8 Mn2 174.5(6) y
C14 C9 N10 116.3(5) y
C14 C9 Mn1 136.9(5) y
N10 C9 Mn1 106.7(4) y
O12 C11 O13 122.9(6) y
O12 C11 N10 119.1(6) y
O13 C11 N10 118.0(6) y
C9 C14 C15 128.8(6) y
C16 C15 C20 117.3(6) y
C16 C15 C14 122.9(6) y
C20 C15 C14 119.4(6) y
C15 C16 C17 120.6(7) y
C18 C17 C16 119.6(7) y
C19 C18 C17 121.0(6) y
C19 C18 Cl1 120.0(5) y
C17 C18 Cl1 119.0(6) y
C18 C19 C20 119.2(7) y
C19 C20 C15 122.1(7) y
C26 C21 C22 122.2(6) y
C26 C21 N10 118.6(6) y
C22 C21 N10 119.2(6) y
C21 C22 C23 116.1(7) y
C21 C22 C28 121.2(6) y
C23 C22 C28 122.6(7) y
C24 C23 C22 122.2(8) y
C23 C24 C25 119.9(8) y
C26 C25 C24 120.5(7) y
C25 C26 C21 118.8(7) y
C25 C26 C27 120.8(7) y
C21 C26 C27 120.4(6) y
N30 C29 C39 116.2(6) y
N30 C29 Mn2 117.2(5) y
C39 C29 Mn2 126.4(5) y
C32 C31 C36 122.4(7) y
C32 C31 N30 118.7(7) y
C36 C31 N30 118.7(6) y
C31 C32 C33 117.5(8) y
C31 C32 C38 122.0(7) y
C33 C32 C38 120.2(8) y
C34 C33 C32 120.7(9) y
C35 C34 C33 121.0(9) y
C34 C35 C36 121.0(9) y
C35 C36 C31 117.3(8) y
C35 C36 C37 120.5(8) y
C31 C36 C37 122.2(7) y
C40 C39 C29 115.1(6) y
C45 C40 C41 117.7(7) y
C45 C40 C39 120.3(6) y
C41 C40 C39 121.9(7) y
C40 C41 C42 121.4(7) y
C43 C42 C41 118.9(8) y
C44 C43 C42 121.1(8) y
C44 C43 Cl2 119.5(8) y
C42 C43 Cl2 119.4(7) y
C43 C44 C45 119.1(8) y
C40 C45 C44 121.8(7) y

loop_
_geom_bond_atom_site_label_1
_geom_bond_atom_site_label_2
_geom_bond_distance
_geom_bond_publ_flag
Mn1 C3 1.787(8) y
Mn1 C2 1.821(8) y
Mn1 C4 1.839(10) y
Mn1 C1 1.871(9) y
Mn1 O12 2.031(4) y
Mn1 C9 2.074(6) y
Mn2 C6 1.778(7) y
Mn2 C5 1.842(8) y
Mn2 C8 1.849(8) y
Mn2 C7 1.874(9) y
Mn2 O13 2.043(4) y
Mn2 C29 2.046(6) y
Cl1 C18 1.743(6) y
Cl2 C43 1.732(8) y
O1 C1 1.124(8) y
O2 C2 1.137(8) y
O3 C3 1.149(8) y
O4 C4 1.131(9) y
O5 C5 1.125(8) y
O6 C6 1.156(7) y
O7 C7 1.126(8) y
O8 C8 1.155(8) y
O12 C11 1.264(7) y
O13 C11 1.278(7) y
N10 C11 1.354(7) y
N10 C9 1.443(7) y
N10 C21 1.444(7) y
N30 C29 1.285(7) y
N30 C31 1.446(8) y
C9 C14 1.346(8) y
C14 C15 1.466(8) y
C15 C16 1.377(8) y
C15 C20 1.400(8) y
C16 C17 1.407(9) y
C17 C18 1.370(9) y
C18 C19 1.360(9) y
C19 C20 1.377(9) y
C21 C26 1.386(8) y
C21 C22 1.403(9) y
C22 C23 1.408(9) y
C22 C28 1.487(9) y
C23 C24 1.358(10) y
C24 C25 1.383(10) y
C25 C26 1.380(9) y
C26 C27 1.500(9) y
C29 C39 1.518(8) y
C31 C32 1.385(10) y
C31 C36 1.398(9) y
C32 C33 1.401(10) y
C32 C38 1.517(10) y
C33 C34 1.359(12) y
C34 C35 1.366(12) y
C35 C36 1.390(10) y
C36 C37 1.489(9) y
C39 C40 1.505(9) y
C40 C45 1.369(9) y
C40 C41 1.384(9) y
C41 C42 1.389(10) y
C42 C43 1.371(11) y
C43 C44 1.360(10) y
C44 C45 1.386(10) y

loop_
_geom_torsion_atom_site_label_1
_geom_torsion_atom_site_label_2
_geom_torsion_atom_site_label_3
_geom_torsion_atom_site_label_4
_geom_torsion
_geom_torsion_publ_flag
C3 Mn1 O12 C11 -85.5(24) y
C2 Mn1 O12 C11 -176.4(5) y
C4 Mn1 O12 C11 90.6(5) y
C1 Mn1 O12 C11 -82.4(5) y
C9 Mn1 O12 C11 6.9(4) y
C6 Mn2 O13 C11 -151.3(43) y
C5 Mn2 O13 C11 113.3(5) y
C8 Mn2 O13 C11 20.7(6) y
C7 Mn2 O13 C11 -70.5(6) y
C29 Mn2 O13 C11 -161.8(5) y
C3 Mn1 C1 O1 148.8(146) y
C2 Mn1 C1 O1 59.3(146) y
C4 Mn1 C1 O1 -98.8(147) y
O12 Mn1 C1 O1 -30.9(146) y
C9 Mn1 C1 O1 -111.7(146) y
C3 Mn1 C2 O2 95.8(103) y
C4 Mn1 C2 O2 1.3(103) y
C1 Mn1 C2 O2 -175.9(102) y
O12 Mn1 C2 O2 -90.6(103) y
C9 Mn1 C2 O2 -70.3(108) y
C2 Mn1 C3 O3 39.5(83) y
C4 Mn1 C3 O3 132.5(83) y
C1 Mn1 C3 O3 -54.5(83) y
O12 Mn1 C3 O3 -51.4(98) y
C9 Mn1 C3 O3 -142.7(83) y
C3 Mn1 C4 O4 100.2(216) y
C2 Mn1 C4 O4 -170.0(216) y
C1 Mn1 C4 O4 -11.8(234) y
O12 Mn1 C4 O4 -79.4(216) y
C9 Mn1 C4 O4 1.1(216) y
C6 Mn2 C5 O5 -112.7(100) y
C8 Mn2 C5 O5 158.7(100) y
C7 Mn2 C5 O5 27.4(119) y
O13 Mn2 C5 O5 63.4(100) y
C29 Mn2 C5 O5 -19.8(100) y
C5 Mn2 C6 O6 -162.5(229) y
C8 Mn2 C6 O6 -69.8(229) y
C7 Mn2 C6 O6 21.7(229) y
O13 Mn2 C6 O6 102.2(222) y
C29 Mn2 C6 O6 112.7(229) y
C6 Mn2 C7 O7 -136.4(94) y
C5 Mn2 C7 O7 83.5(102) y
C8 Mn2 C7 O7 -47.8(94) y
O13 Mn2 C7 O7 47.5(94) y
C29 Mn2 C7 O7 130.5(94) y
C6 Mn2 C8 O8 -22.5(78) y
C5 Mn2 C8 O8 70.0(78) y
C7 Mn2 C8 O8 -114.9(78) y
O13 Mn2 C8 O8 158.1(78) y
C29 Mn2 C8 O8 98.8(91) y
C11 N10 C9 C14 -176.6(6) y
C21 N10 C9 C14 1.5(9) y
C11 N10 C9 Mn1 7.0(6) y
C21 N10 C9 Mn1 -174.8(4) y
C3 Mn1 C9 C14 -8.6(8) y
C2 Mn1 C9 C14 157.3(18) y
C4 Mn1 C9 C14 85.0(7) y
C1 Mn1 C9 C14 -96.6(7) y
O12 Mn1 C9 C14 177.9(7) y
C3 Mn1 C9 N10 166.6(4) y
C2 Mn1 C9 N10 -27.5(21) y
C4 Mn1 C9 N10 -99.8(5) y
C1 Mn1 C9 N10 78.5(4) y
O12 Mn1 C9 N10 -6.9(4) y
Mn1 O12 C11 O13 176.1(5) y
Mn1 O12 C11 N10 -4.9(7) y
Mn2 O13 C11 O12 -10.4(9) y
Mn2 O13 C11 N10 170.7(4) y
C9 N10 C11 O12 -1.8(9) y
C21 N10 C11 O12 -180.0(5) y
C9 N10 C11 O13 177.2(5) y
C21 N10 C11 O13 -1.0(9) y
N10 C9 C14 C15 175.3(6) y
Mn1 C9 C14 C15 -9.9(12) y
C9 C14 C15 C16 -41.8(10) y
C9 C14 C15 C20 145.0(7) y
C20 C15 C16 C17 -4.0(10) y
C14 C15 C16 C17 -177.2(6) y
C15 C16 C17 C18 3.3(11) y
C16 C17 C18 C19 -2.0(11) y
C16 C17 C18 Cl1 177.3(5) y
C17 C18 C19 C20 1.3(11) y
Cl1 C18 C19 C20 -177.9(5) y
C18 C19 C20 C15 -2.1(10) y
C16 C15 C20 C19 3.4(10) y
C14 C15 C20 C19 176.9(6) y
C11 N10 C21 C26 -93.9(7) y
C9 N10 C21 C26 87.9(7) y
C11 N10 C21 C22 85.5(7) y
C9 N10 C21 C22 -92.6(7) y
C26 C21 C22 C23 -2.3(9) y
N10 C21 C22 C23 178.3(5) y
C26 C21 C22 C28 179.0(6) y
N10 C21 C22 C28 -0.4(9) y
C21 C22 C23 C24 1.6(10) y
C28 C22 C23 C24 -179.7(7) y
C22 C23 C24 C25 -2.5(12) y
C23 C24 C25 C26 4.0(11) y
C24 C25 C26 C21 -4.7(10) y
C24 C25 C26 C27 177.8(7) y
C22 C21 C26 C25 3.9(9) y
N10 C21 C26 C25 -176.7(5) y
C22 C21 C26 C27 -178.6(6) y
N10 C21 C26 C27 0.8(9) y
C31 N30 C29 C39 0.1(10) y
C31 N30 C29 Mn2 -174.5(5) y
C6 Mn2 C29 N30 -171.8(6) y
C5 Mn2 C29 N30 96.0(5) y
C8 Mn2 C29 N30 67.0(54) y
C7 Mn2 C29 N30 -79.2(5) y
O13 Mn2 C29 N30 7.5(5) y
C6 Mn2 C29 C39 14.2(6) y
C5 Mn2 C29 C39 -78.0(6) y
C8 Mn2 C29 C39 -107.0(52) y
C7 Mn2 C29 C39 106.8(6) y
O13 Mn2 C29 C39 -166.5(6) y
C29 N30 C31 C32 81.0(9) y
C29 N30 C31 C36 -104.1(8) y
C36 C31 C32 C33 0.6(11) y
N30 C31 C32 C33 175.4(7) y
C36 C31 C32 C38 -174.4(7) y
N30 C31 C32 C38 0.3(10) y
C31 C32 C33 C34 1.0(13) y
C38 C32 C33 C34 176.1(8) y
C32 C33 C34 C35 -3.3(15) y
C33 C34 C35 C36 4.1(14) y
C34 C35 C36 C31 -2.4(11) y
C34 C35 C36 C37 176.9(8) y
C32 C31 C36 C35 0.1(10) y
N30 C31 C36 C35 -174.7(6) y
C32 C31 C36 C37 -179.2(6) y
N30 C31 C36 C37 6.0(10) y
N30 C29 C39 C40 74.5(8) y
Mn2 C29 C39 C40 -111.5(6) y
C29 C39 C40 C45 65.6(8) y
C29 C39 C40 C41 -116.3(7) y
C45 C40 C41 C42 -0.5(10) y
C39 C40 C41 C42 -178.5(6) y
C40 C41 C42 C43 -0.3(11) y
C41 C42 C43 C44 0.1(12) y
C41 C42 C43 Cl2 -179.9(5) y
C42 C43 C44 C45 0.8(12) y
Cl2 C43 C44 C45 -179.2(6) y
C41 C40 C45 C44 1.4(10) y
C39 C40 C45 C44 179.5(6) y
C43 C44 C45 C40 -1.6(11) y
